data_4333053
loop_
_publ_author_name
'Silvernail, Nathan J.'
'Noll, Bruce C.'
'Schulz, Charles E.'
'Scheidt, W. Robert'

_publ_section_title
;
 Coordination of Diatomic Ligands to Heme:&#x00A0; Simply CO
;
_journal_issue 18
_journal_name_full 'Inorganic Chemistry'
_journal_page_first 7050
_journal_page_last 7052
_journal_paper_doi 10.1021/ic0613356
_journal_volume 45
_journal_year 2006
_chemical_compound_source synthesized
_chemical_formula_moiety 'C37 H44 Fe N4 O'
_chemical_formula_sum 'C37 H44 Fe N4 O'
_chemical_formula_weight 616.61
_chemical_name_common '[Fe(OEP)(CO)]'
_space_group_IT_number 2
_symmetry_cell_setting triclinic
_symmetry_Int_Tables_number 2
_symmetry_space_group_name_Hall '-P 1'
_symmetry_space_group_name_H-M 'P -1'
_atom_sites_solution_hydrogens geom
_atom_sites_solution_primary direct
_atom_sites_solution_secondary difmap
_audit_creation_method SHELXL-97
_cell_angle_alpha 109.85(3)
_cell_angle_beta 100.43(3)
_cell_angle_gamma 98.65(3)
_cell_formula_units_Z 2
_cell_length_a 10.440(2)
_cell_length_b 10.540(2)
_cell_length_c 15.470(3)
_cell_measurement_reflns_used 8330
_cell_measurement_temperature 100(2)
_cell_measurement_theta_max 31.514
_cell_measurement_theta_min 2.570
_cell_volume 1532.8(7)
_computing_cell_refinement 'APEX2/SAINT (Bruker, 2004)'
_computing_data_collection 'APEX2 (Bruker, 2004)'
_computing_data_reduction 'SAINT/XPREP (Bruker, 2004; Sheldrick, 2001)'
_computing_molecular_graphics 'Platon (Spek, 2004)'
_computing_publication_material 'XCIF (Sheldrick, 2001)'
_computing_structure_refinement 'SHELXL-97 (Sheldrick, 1997)'
_computing_structure_solution 'SHELXS-97 (Sheldrick, 1990)'
_diffrn_ambient_temperature 100(2)
_diffrn_detector_area_resol_mean 8.33
_diffrn_measured_fraction_theta_full .990
_diffrn_measured_fraction_theta_max .990
_diffrn_measurement_device_type 'Bruker SMART APEX CCD'
_diffrn_measurement_method '\w and \f scans'
_diffrn_radiation_monochromator graphite
_diffrn_radiation_source 'fine-focus sealed tube'
_diffrn_radiation_type MoK\a
_diffrn_radiation_wavelength 0.71073
_diffrn_reflns_av_R_equivalents 0.0159
_diffrn_reflns_av_sigmaI/netI 0.0145
_diffrn_reflns_limit_h_max 15
_diffrn_reflns_limit_h_min -15
_diffrn_reflns_limit_k_max 13
_diffrn_reflns_limit_k_min -15
_diffrn_reflns_limit_l_max 22
_diffrn_reflns_limit_l_min -22
_diffrn_reflns_number 36545
_diffrn_reflns_theta_full 31.55
_diffrn_reflns_theta_max 31.55
_diffrn_reflns_theta_min 1.45
_exptl_absorpt_coefficient_mu 0.529
_exptl_absorpt_correction_T_max 0.9431
_exptl_absorpt_correction_T_min 0.8791
_exptl_absorpt_correction_type multi-scan
_exptl_absorpt_process_details 'Blessing, R.H. ACTA Cryst. (1995) A51, 33-38'
_exptl_crystal_colour 'dark red'
_exptl_crystal_density_diffrn 1.336
_exptl_crystal_density_method 'not measured'
_exptl_crystal_description plate
_exptl_crystal_F_000 656
_exptl_crystal_recrystallization_method 'liquid diffusion (benzene/hexane)'
_exptl_crystal_size_max 0.25
_exptl_crystal_size_mid 0.24
_exptl_crystal_size_min 0.11
_refine_diff_density_max .581
_refine_diff_density_min -.322
_refine_diff_density_rms .059
_refine_ls_extinction_method none
_refine_ls_goodness_of_fit_ref 1.038
_refine_ls_hydrogen_treatment constr
_refine_ls_matrix_type full
_refine_ls_number_parameters 397
_refine_ls_number_reflns 10168
_refine_ls_number_restraints 0
_refine_ls_restrained_S_all 1.038
_refine_ls_R_factor_all 0.0308
_refine_ls_R_factor_gt 0.0285
_refine_ls_shift/su_max 0.001
_refine_ls_shift/su_mean 0.000
_refine_ls_structure_factor_coef Fsqd
_refine_ls_weighting_details 'calc w=1/[\s^2^(Fo^2^)+(0.0446P)^2^+0.5696P] where P=(Fo^2^+2Fc^2^)/3'
_refine_ls_weighting_scheme calc
_refine_ls_wR_factor_gt 0.0795
_refine_ls_wR_factor_ref 0.0815
_reflns_number_gt 9496
_reflns_number_total 10168
_reflns_threshold_expression >2sigma(I)
_cod_data_source_file ic0613356sup1.cif
_cod_data_source_block feoepco
_cod_database_code 4333053

loop_
_symmetry_equiv_pos_as_xyz
'x, y, z'
'-x, -y, -z'

loop_
_atom_site_label
_atom_site_type_symbol
_atom_site_fract_x
_atom_site_fract_y
_atom_site_fract_z
_atom_site_U_iso_or_equiv
_atom_site_adp_type
_atom_site_occupancy
_atom_site_symmetry_multiplicity
_atom_site_calc_flag
_atom_site_refinement_flags
Fe1 Fe 0.435968(11) 0.227692(12) 0.252826(8) 0.01078(4) Uani 1 1 d .
N1 N 0.29522(7) 0.18971(7) 0.31725(5) 0.01195(12) Uani 1 1 d .
N2 N 0.42308(7) 0.02540(7) 0.19303(5) 0.01217(12) Uani 1 1 d .
N3 N 0.60277(7) 0.26352(7) 0.21148(5) 0.01251(13) Uani 1 1 d .
N4 N 0.47254(7) 0.42812(7) 0.33355(5) 0.01254(13) Uani 1 1 d .
C(M1 C 0.23150(8) -0.06333(9) 0.24273(6) 0.01342(14) Uani 1 1 d .
H(MA H 0.1712 -0.1443 0.2374 0.016 Uiso 1 1 calc R
C(M2 C 0.60401(9) 0.02675(9) 0.11245(6) 0.01400(15) Uani 1 1 d .
H(MB H 0.6470 -0.0289 0.0699 0.017 Uiso 1 1 calc R
C(M3 C 0.66299(9) 0.51668(9) 0.28240(6) 0.01430(15) Uani 1 1 d .
H(MC H 0.7215 0.5977 0.2861 0.017 Uiso 1 1 calc R
C(M4 C 0.29223(9) 0.42660(9) 0.41445(6) 0.01421(15) Uani 1 1 d .
H(MD H 0.2481 0.4823 0.4560 0.017 Uiso 1 1 calc R
C(A1 C 0.24297(8) 0.28480(9) 0.37850(6) 0.01292(14) Uani 1 1 d .
C(A2 C 0.21825(8) 0.06256(9) 0.30287(6) 0.01243(14) Uani 1 1 d .
C(A3 C 0.32507(8) -0.08092(9) 0.18984(6) 0.01241(14) Uani 1 1 d .
C(A4 C 0.49467(8) -0.03976(9) 0.13148(6) 0.01258(14) Uani 1 1 d .
C(A5 C 0.65554(8) 0.16801(9) 0.15062(6) 0.01294(14) Uani 1 1 d .
C(A6 C 0.68012(8) 0.39056(9) 0.22564(6) 0.01316(14) Uani 1 1 d .
C(A7 C 0.56787(9) 0.53465(9) 0.33418(6) 0.01328(14) Uani 1 1 d .
C(A8 C 0.40044(9) 0.49358(9) 0.39469(6) 0.01316(14) Uani 1 1 d .
C(B1 C 0.13317(9) 0.21643(9) 0.40350(6) 0.01382(14) Uani 1 1 d .
C(B2 C 0.11883(9) 0.07773(9) 0.35716(6) 0.01333(14) Uani 1 1 d .
C(B3 C 0.33481(8) -0.21339(9) 0.12532(6) 0.01287(14) Uani 1 1 d .
C(B4 C 0.44114(8) -0.18771(9) 0.08916(6) 0.01296(14) Uani 1 1 d .
C(B5 C 0.76899(8) 0.23551(9) 0.12827(6) 0.01381(14) Uani 1 1 d .
C(B6 C 0.78324(8) 0.37433(9) 0.17425(6) 0.01374(14) Uani 1 1 d .
C(B7 C 0.55680(9) 0.66772(9) 0.39753(6) 0.01385(14) Uani 1 1 d .
C(B8 C 0.45324(9) 0.64191(9) 0.43592(6) 0.01389(14) Uani 1 1 d .
C10 C 0.05103(10) 0.28737(10) 0.46633(7) 0.01825(16) Uani 1 1 d .
H10A H 0.1085 0.3740 0.5163 0.022 Uiso 1 1 calc R
H10B H 0.0167 0.2268 0.4979 0.022 Uiso 1 1 calc R
C11 C -0.06697(12) 0.32169(13) 0.41109(9) 0.0282(2) Uani 1 1 d .
H11A H -0.1183 0.3673 0.4547 0.042 Uiso 1 1 calc R
H11B H -0.1248 0.2360 0.3621 0.042 Uiso 1 1 calc R
H11C H -0.0334 0.3837 0.3812 0.042 Uiso 1 1 calc R
C20 C 0.02232(9) -0.03943(9) 0.36102(7) 0.01677(16) Uani 1 1 d .
H20A H -0.0124 -0.0044 0.4180 0.020 Uiso 1 1 calc R
H20B H 0.0708 -0.1106 0.3680 0.020 Uiso 1 1 calc R
C21 C -0.09603(10) -0.10757(11) 0.27361(8) 0.02158(18) Uani 1 1 d .
H21A H -0.1539 -0.1841 0.2804 0.032 Uiso 1 1 calc R
H21B H -0.0628 -0.1433 0.2167 0.032 Uiso 1 1 calc R
H21C H -0.1472 -0.0389 0.2677 0.032 Uiso 1 1 calc R
C30 C 0.24474(9) -0.35021(9) 0.10492(6) 0.01550(15) Uani 1 1 d .
H30A H 0.2360 -0.4116 0.0385 0.019 Uiso 1 1 calc R
H30B H 0.1547 -0.3360 0.1111 0.019 Uiso 1 1 calc R
C31 C 0.29494(11) -0.42216(10) 0.17090(8) 0.02205(18) Uani 1 1 d .
H31A H 0.2308 -0.5096 0.1552 0.033 Uiso 1 1 calc R
H31B H 0.3042 -0.3619 0.2369 0.033 Uiso 1 1 calc R
H31C H 0.3820 -0.4411 0.1628 0.033 Uiso 1 1 calc R
C40 C 0.49676(9) -0.28863(9) 0.02041(6) 0.01507(15) Uani 1 1 d .
H40A H 0.5177 -0.2507 -0.0271 0.018 Uiso 1 1 calc R
H40B H 0.4277 -0.3761 -0.0137 0.018 Uiso 1 1 calc R
C41 C 0.62321(10) -0.32034(10) 0.06798(7) 0.02022(17) Uani 1 1 d .
H41A H 0.6564 -0.3846 0.0195 0.030 Uiso 1 1 calc R
H41B H 0.6022 -0.3626 0.1127 0.030 Uiso 1 1 calc R
H41C H 0.6920 -0.2342 0.1022 0.030 Uiso 1 1 calc R
C50 C 0.85416(9) 0.16196(10) 0.06909(7) 0.01640(16) Uani 1 1 d .
H50A H 0.9043 0.2267 0.0466 0.020 Uiso 1 1 calc R
H50B H 0.7957 0.0839 0.0126 0.020 Uiso 1 1 calc R
C51 C 0.95309(12) 0.10642(14) 0.12399(9) 0.0289(2) Uani 1 1 d .
H51A H 1.0081 0.0616 0.0833 0.043 Uiso 1 1 calc R
H51B H 0.9038 0.0388 0.1437 0.043 Uiso 1 1 calc R
H51C H 1.0108 0.1832 0.1802 0.043 Uiso 1 1 calc R
C60 C 0.88367(9) 0.49110(9) 0.17341(7) 0.01621(15) Uani 1 1 d .
H60A H 0.8375 0.5636 0.1659 0.019 Uiso 1 1 calc R
H60B H 0.9211 0.4563 0.1177 0.019 Uiso 1 1 calc R
C61 C 0.99863(10) 0.55624(11) 0.26295(7) 0.02095(18) Uani 1 1 d .
H61A H 1.0598 0.6323 0.2581 0.031 Uiso 1 1 calc R
H61B H 1.0471 0.4860 0.2697 0.031 Uiso 1 1 calc R
H61C H 0.9627 0.5922 0.3185 0.031 Uiso 1 1 calc R
C70 C 0.64223(9) 0.80550(9) 0.41388(6) 0.01611(15) Uani 1 1 d .
H70A H 0.7341 0.7950 0.4106 0.019 Uiso 1 1 calc R
H70B H 0.6472 0.8712 0.4784 0.019 Uiso 1 1 calc R
C71 C 0.58834(10) 0.86569(10) 0.34128(7) 0.02052(17) Uani 1 1 d .
H71A H 0.6501 0.9528 0.3526 0.031 Uiso 1 1 calc R
H71B H 0.5003 0.8833 0.3476 0.031 Uiso 1 1 calc R
H71C H 0.5802 0.7996 0.2771 0.031 Uiso 1 1 calc R
C80 C 0.40053(9) 0.74440(9) 0.50632(6) 0.01616(15) Uani 1 1 d .
H80A H 0.4738 0.8270 0.5449 0.019 Uiso 1 1 calc R
H80B H 0.3704 0.7024 0.5497 0.019 Uiso 1 1 calc R
C81 C 0.28397(10) 0.78986(10) 0.45879(7) 0.02055(17) Uani 1 1 d .
H81A H 0.2515 0.8544 0.5076 0.031 Uiso 1 1 calc R
H81B H 0.2114 0.7085 0.4201 0.031 Uiso 1 1 calc R
H81C H 0.3144 0.8359 0.4183 0.031 Uiso 1 1 calc R
C1 C 0.32679(9) 0.22802(9) 0.15579(6) 0.01477(15) Uani 1 1 d .
O1 O 0.25272(8) 0.22244(8) 0.08940(5) 0.02274(14) Uani 1 1 d .

loop_
_atom_site_aniso_label
_atom_site_aniso_U_11
_atom_site_aniso_U_22
_atom_site_aniso_U_33
_atom_site_aniso_U_23
_atom_site_aniso_U_13
_atom_site_aniso_U_12
Fe1 0.01069(6) 0.00845(6) 0.01292(6) 0.00322(4) 0.00385(4) 0.00226(4)
N1 0.0127(3) 0.0097(3) 0.0134(3) 0.0037(2) 0.0043(2) 0.0027(2)
N2 0.0124(3) 0.0097(3) 0.0146(3) 0.0041(2) 0.0049(2) 0.0026(2)
N3 0.0119(3) 0.0095(3) 0.0154(3) 0.0034(2) 0.0044(2) 0.0021(2)
N4 0.0126(3) 0.0097(3) 0.0143(3) 0.0032(2) 0.0036(2) 0.0023(2)
C(M1 0.0132(3) 0.0111(3) 0.0161(4) 0.0049(3) 0.0050(3) 0.0022(3)
C(M2 0.0141(3) 0.0114(3) 0.0170(4) 0.0043(3) 0.0064(3) 0.0038(3)
C(M3 0.0134(3) 0.0108(3) 0.0173(4) 0.0043(3) 0.0038(3) 0.0012(3)
C(M4 0.0151(3) 0.0120(3) 0.0150(3) 0.0032(3) 0.0053(3) 0.0040(3)
C(A1 0.0133(3) 0.0122(3) 0.0134(3) 0.0042(3) 0.0047(3) 0.0035(3)
C(A2 0.0123(3) 0.0116(3) 0.0139(3) 0.0049(3) 0.0042(3) 0.0028(3)
C(A3 0.0124(3) 0.0100(3) 0.0147(3) 0.0042(3) 0.0038(3) 0.0026(3)
C(A4 0.0130(3) 0.0100(3) 0.0149(3) 0.0040(3) 0.0045(3) 0.0032(3)
C(A5 0.0120(3) 0.0117(3) 0.0157(3) 0.0049(3) 0.0051(3) 0.0029(3)
C(A6 0.0120(3) 0.0113(3) 0.0156(3) 0.0046(3) 0.0036(3) 0.0019(3)
C(A7 0.0133(3) 0.0100(3) 0.0151(3) 0.0036(3) 0.0024(3) 0.0022(3)
C(A8 0.0140(3) 0.0105(3) 0.0136(3) 0.0029(3) 0.0029(3) 0.0034(3)
C(B1 0.0142(3) 0.0144(4) 0.0141(3) 0.0055(3) 0.0059(3) 0.0041(3)
C(B2 0.0135(3) 0.0135(3) 0.0142(3) 0.0057(3) 0.0053(3) 0.0033(3)
C(B3 0.0136(3) 0.0096(3) 0.0144(3) 0.0035(3) 0.0033(3) 0.0026(3)
C(B4 0.0138(3) 0.0100(3) 0.0142(3) 0.0032(3) 0.0036(3) 0.0031(3)
C(B5 0.0124(3) 0.0138(4) 0.0158(3) 0.0058(3) 0.0049(3) 0.0027(3)
C(B6 0.0119(3) 0.0129(3) 0.0159(3) 0.0052(3) 0.0039(3) 0.0014(3)
C(B7 0.0145(3) 0.0099(3) 0.0149(3) 0.0032(3) 0.0015(3) 0.0025(3)
C(B8 0.0150(3) 0.0102(3) 0.0142(3) 0.0024(3) 0.0019(3) 0.0037(3)
C10 0.0215(4) 0.0166(4) 0.0201(4) 0.0067(3) 0.0125(3) 0.0063(3)
C11 0.0278(5) 0.0313(5) 0.0366(6) 0.0170(5) 0.0178(5) 0.0177(4)
C20 0.0182(4) 0.0152(4) 0.0194(4) 0.0080(3) 0.0085(3) 0.0029(3)
C21 0.0166(4) 0.0197(4) 0.0274(5) 0.0094(4) 0.0057(3) -0.0001(3)
C30 0.0156(4) 0.0105(3) 0.0182(4) 0.0034(3) 0.0045(3) 0.0011(3)
C31 0.0240(4) 0.0161(4) 0.0272(5) 0.0109(4) 0.0057(4) 0.0022(3)
C40 0.0168(4) 0.0112(3) 0.0158(4) 0.0024(3) 0.0055(3) 0.0040(3)
C41 0.0215(4) 0.0174(4) 0.0225(4) 0.0057(3) 0.0066(3) 0.0097(3)
C50 0.0161(4) 0.0166(4) 0.0194(4) 0.0074(3) 0.0090(3) 0.0052(3)
C51 0.0255(5) 0.0418(6) 0.0322(5) 0.0203(5) 0.0148(4) 0.0207(5)
C60 0.0148(4) 0.0148(4) 0.0182(4) 0.0063(3) 0.0051(3) -0.0003(3)
C61 0.0166(4) 0.0215(4) 0.0209(4) 0.0069(4) 0.0032(3) -0.0025(3)
C70 0.0167(4) 0.0102(3) 0.0176(4) 0.0030(3) 0.0012(3) 0.0007(3)
C71 0.0223(4) 0.0158(4) 0.0225(4) 0.0086(3) 0.0025(3) 0.0021(3)
C80 0.0174(4) 0.0123(3) 0.0152(4) 0.0010(3) 0.0028(3) 0.0045(3)
C81 0.0206(4) 0.0187(4) 0.0216(4) 0.0051(3) 0.0043(3) 0.0091(3)
C1 0.0152(4) 0.0116(3) 0.0181(4) 0.0051(3) 0.0070(3) 0.0027(3)
O1 0.0211(3) 0.0251(4) 0.0217(3) 0.0106(3) 0.0022(3) 0.0040(3)

loop_
_atom_type_symbol
_atom_type_description
_atom_type_scat_dispersion_real
_atom_type_scat_dispersion_imag
_atom_type_scat_source
C C .0033 .0016 'International Tables Vol C Tables 4.2.6.8 and 6.1.1.4'
H H .0000 .0000 'International Tables Vol C Tables 4.2.6.8 and 6.1.1.4'
N N .0061 .0033 'International Tables Vol C Tables 4.2.6.8 and 6.1.1.4'
O O .0106 .0060 'International Tables Vol C Tables 4.2.6.8 and 6.1.1.4'
Fe Fe .3463 .8444 'International Tables Vol C Tables 4.2.6.8 and 6.1.1.4'

loop_
_geom_angle_atom_site_label_1
_geom_angle_atom_site_label_2
_geom_angle_atom_site_label_3
_geom_angle
C1 Fe1 N1 94.88(4)
C1 Fe1 N2 92.42(5)
N1 Fe1 N2 89.65(4)
C1 Fe1 N3 97.16(4)
N1 Fe1 N3 167.94(3)
N2 Fe1 N3 89.28(4)
C1 Fe1 N4 98.49(5)
N1 Fe1 N4 89.34(4)
N2 Fe1 N4 169.09(3)
N3 Fe1 N4 89.44(4)
C(A2 N1 C(A1 104.66(7)
C(A2 N1 Fe1 127.37(6)
C(A1 N1 Fe1 127.64(6)
C(A3 N2 C(A4 104.33(7)
C(A3 N2 Fe1 127.29(6)
C(A4 N2 Fe1 127.44(6)
C(A6 N3 C(A5 104.53(7)
C(A6 N3 Fe1 127.29(6)
C(A5 N3 Fe1 127.54(6)
C(A7 N4 C(A8 104.38(7)
C(A7 N4 Fe1 127.58(6)
C(A8 N4 Fe1 127.79(6)
C(A3 C(M1 C(A2 125.26(8)
C(A3 C(M1 H(MA 117.4
C(A2 C(M1 H(MA 117.4
C(A5 C(M2 C(A4 124.84(8)
C(A5 C(M2 H(MB 117.6
C(A4 C(M2 H(MB 117.6
C(A7 C(M3 C(A6 125.34(8)
C(A7 C(M3 H(MC 117.3
C(A6 C(M3 H(MC 117.3
C(A8 C(M4 C(A1 125.08(8)
C(A8 C(M4 H(MD 117.5
C(A1 C(M4 H(MD 117.5
N1 C(A1 C(M4 124.70(8)
N1 C(A1 C(B1 111.12(8)
C(M4 C(A1 C(B1 124.13(8)
N1 C(A2 C(M1 124.85(8)
N1 C(A2 C(B2 111.14(8)
C(M1 C(A2 C(B2 123.99(8)
C(M1 C(A3 N2 124.34(8)
C(M1 C(A3 C(B3 124.34(8)
N2 C(A3 C(B3 111.31(8)
C(M2 C(A4 N2 124.78(8)
C(M2 C(A4 C(B4 123.75(8)
N2 C(A4 C(B4 111.47(8)
C(M2 C(A5 N3 124.83(8)
C(M2 C(A5 C(B5 123.78(8)
N3 C(A5 C(B5 111.34(8)
N3 C(A6 C(M3 124.64(8)
N3 C(A6 C(B6 111.07(8)
C(M3 C(A6 C(B6 124.28(8)
N4 C(A7 C(M3 124.43(8)
N4 C(A7 C(B7 111.25(8)
C(M3 C(A7 C(B7 124.31(8)
C(M4 C(A8 N4 124.56(8)
C(M4 C(A8 C(B8 124.07(8)
N4 C(A8 C(B8 111.37(8)
C(B2 C(B1 C(A1 106.47(8)
C(B2 C(B1 C10 127.93(8)
C(A1 C(B1 C10 125.59(8)
C(B1 C(B2 C(A2 106.58(8)
C(B1 C(B2 C20 128.27(8)
C(A2 C(B2 C20 125.13(8)
C(B4 C(B3 C(A3 106.51(8)
C(B4 C(B3 C30 128.01(8)
C(A3 C(B3 C30 125.47(8)
C(B3 C(B4 C(A4 106.37(8)
C(B3 C(B4 C40 128.66(8)
C(A4 C(B4 C40 124.97(8)
C(B6 C(B5 C(A5 106.24(8)
C(B6 C(B5 C50 128.73(8)
C(A5 C(B5 C50 124.98(8)
C(B5 C(B6 C(A6 106.79(8)
C(B5 C(B6 C60 128.25(8)
C(A6 C(B6 C60 124.95(8)
C(B8 C(B7 C(A7 106.54(8)
C(B8 C(B7 C70 127.90(8)
C(A7 C(B7 C70 125.54(8)
C(B7 C(B8 C(A8 106.44(8)
C(B7 C(B8 C80 127.99(8)
C(A8 C(B8 C80 125.58(8)
C(B1 C10 C11 112.14(8)
C(B1 C10 H10A 109.2
C11 C10 H10A 109.2
C(B1 C10 H10B 109.2
C11 C10 H10B 109.2
H10A C10 H10B 107.9
C10 C11 H11A 109.5
C10 C11 H11B 109.5
H11A C11 H11B 109.5
C10 C11 H11C 109.5
H11A C11 H11C 109.5
H11B C11 H11C 109.5
C(B2 C20 C21 113.88(8)
C(B2 C20 H20A 108.8
C21 C20 H20A 108.8
C(B2 C20 H20B 108.8
C21 C20 H20B 108.8
H20A C20 H20B 107.7
C20 C21 H21A 109.5
C20 C21 H21B 109.5
H21A C21 H21B 109.5
C20 C21 H21C 109.5
H21A C21 H21C 109.5
H21B C21 H21C 109.5
C(B3 C30 C31 113.34(8)
C(B3 C30 H30A 108.9
C31 C30 H30A 108.9
C(B3 C30 H30B 108.9
C31 C30 H30B 108.9
H30A C30 H30B 107.7
C30 C31 H31A 109.5
C30 C31 H31B 109.5
H31A C31 H31B 109.5
C30 C31 H31C 109.5
H31A C31 H31C 109.5
H31B C31 H31C 109.5
C(B4 C40 C41 113.17(8)
C(B4 C40 H40A 108.9
C41 C40 H40A 108.9
C(B4 C40 H40B 108.9
C41 C40 H40B 108.9
H40A C40 H40B 107.8
C40 C41 H41A 109.5
C40 C41 H41B 109.5
H41A C41 H41B 109.5
C40 C41 H41C 109.5
H41A C41 H41C 109.5
H41B C41 H41C 109.5
C(B5 C50 C51 112.31(8)
C(B5 C50 H50A 109.1
C51 C50 H50A 109.1
C(B5 C50 H50B 109.1
C51 C50 H50B 109.1
H50A C50 H50B 107.9
C50 C51 H51A 109.5
C50 C51 H51B 109.5
H51A C51 H51B 109.5
C50 C51 H51C 109.5
H51A C51 H51C 109.5
H51B C51 H51C 109.5
C(B6 C60 C61 113.69(8)
C(B6 C60 H60A 108.8
C61 C60 H60A 108.8
C(B6 C60 H60B 108.8
C61 C60 H60B 108.8
H60A C60 H60B 107.7
C60 C61 H61A 109.5
C60 C61 H61B 109.5
H61A C61 H61B 109.5
C60 C61 H61C 109.5
H61A C61 H61C 109.5
H61B C61 H61C 109.5
C(B7 C70 C71 112.54(8)
C(B7 C70 H70A 109.1
C71 C70 H70A 109.1
C(B7 C70 H70B 109.1
C71 C70 H70B 109.1
H70A C70 H70B 107.8
C70 C71 H71A 109.5
C70 C71 H71B 109.5
H71A C71 H71B 109.5
C70 C71 H71C 109.5
H71A C71 H71C 109.5
H71B C71 H71C 109.5
C(B8 C80 C81 112.61(8)
C(B8 C80 H80A 109.1
C81 C80 H80A 109.1
C(B8 C80 H80B 109.1
C81 C80 H80B 109.1
H80A C80 H80B 107.8
C80 C81 H81A 109.5
C80 C81 H81B 109.5
H81A C81 H81B 109.5
C80 C81 H81C 109.5
H81A C81 H81C 109.5
H81B C81 H81C 109.5
O1 C1 Fe1 177.20(8)

loop_
_geom_bond_atom_site_label_1
_geom_bond_atom_site_label_2
_geom_bond_distance
Fe1 C1 1.7140(11)
Fe1 N1 1.9843(9)
Fe1 N2 1.9872(10)
Fe1 N3 1.9884(9)
Fe1 N4 1.9902(11)
N1 C(A2 1.3784(12)
N1 C(A1 1.3808(12)
N2 C(A3 1.3800(12)
N2 C(A4 1.3802(11)
N3 C(A6 1.3801(12)
N3 C(A5 1.3836(12)
N4 C(A7 1.3799(12)
N4 C(A8 1.3814(12)
C(M1 C(A3 1.3780(12)
C(M1 C(A2 1.3816(13)
C(M1 H(MA 0.9500
C(M2 C(A5 1.3791(13)
C(M2 C(A4 1.3792(12)
C(M2 H(MB 0.9500
C(M3 C(A7 1.3804(13)
C(M3 C(A6 1.3804(13)
C(M3 H(MC 0.9500
C(M4 C(A8 1.3783(13)
C(M4 C(A1 1.3815(13)
C(M4 H(MD 0.9500
C(A1 C(B1 1.4437(12)
C(A2 C(B2 1.4431(12)
C(A3 C(B3 1.4454(13)
C(A4 C(B4 1.4439(13)
C(A5 C(B5 1.4459(12)
C(A6 C(B6 1.4467(12)
C(A7 C(B7 1.4482(13)
C(A8 C(B8 1.4461(13)
C(B1 C(B2 1.3628(13)
C(B1 C10 1.4967(13)
C(B2 C20 1.4971(13)
C(B3 C(B4 1.3623(12)
C(B3 C30 1.4963(13)
C(B4 C40 1.4969(13)
C(B5 C(B6 1.3632(13)
C(B5 C50 1.5000(13)
C(B6 C60 1.4973(13)
C(B7 C(B8 1.3599(13)
C(B7 C70 1.4992(13)
C(B8 C80 1.5009(13)
C10 C11 1.5302(16)
C10 H10A 0.9900
C10 H10B 0.9900
C11 H11A 0.9800
C11 H11B 0.9800
C11 H11C 0.9800
C20 C21 1.5296(16)
C20 H20A 0.9900
C20 H20B 0.9900
C21 H21A 0.9800
C21 H21B 0.9800
C21 H21C 0.9800
C30 C31 1.5307(14)
C30 H30A 0.9900
C30 H30B 0.9900
C31 H31A 0.9800
C31 H31B 0.9800
C31 H31C 0.9800
C40 C41 1.5310(14)
C40 H40A 0.9900
C40 H40B 0.9900
C41 H41A 0.9800
C41 H41B 0.9800
C41 H41C 0.9800
C50 C51 1.5273(15)
C50 H50A 0.9900
C50 H50B 0.9900
C51 H51A 0.9800
C51 H51B 0.9800
C51 H51C 0.9800
C60 C61 1.5280(15)
C60 H60A 0.9900
C60 H60B 0.9900
C61 H61A 0.9800
C61 H61B 0.9800
C61 H61C 0.9800
C70 C71 1.5306(14)
C70 H70A 0.9900
C70 H70B 0.9900
C71 H71A 0.9800
C71 H71B 0.9800
C71 H71C 0.9800
C80 C81 1.5303(14)
C80 H80A 0.9900
C80 H80B 0.9900
C81 H81A 0.9800
C81 H81B 0.9800
C81 H81C 0.9800
C1 O1 1.1463(12)
